data_4001129
loop_
_publ_author_name
'Zhang, Xian-Ming'
'Li, Cui-Rui'
'Zhang, Xu-Hui'
'Zhang, Wei-Xiong'
'Chen, Xiao-Ming'

_publ_section_title
;
 Unusual Slow Magnetic Relaxation in Helical Co3(OH)2Ferrimagnetic Chain
 Based Cobalt Hydroxysulfates
;
_journal_issue 6
_journal_name_full 'Chemistry of Materials'
_journal_page_first 2298
_journal_paper_doi 10.1021/cm7032542
_journal_volume 20
_journal_year 2008
_chemical_formula_sum 'Co3 H12 O18 S3'
_chemical_formula_weight 573.07
_chemical_name_systematic
; 
 ? 
;
_space_group_IT_number 36
_symmetry_cell_setting orthorhombic
_symmetry_space_group_name_Hall 'C 2c -2'
_symmetry_space_group_name_H-M 'C m c 21'
_atom_sites_solution_hydrogens geom
_atom_sites_solution_primary direct
_atom_sites_solution_secondary difmap
_audit_creation_method SHELXL-97
_cell_angle_alpha 90.00
_cell_angle_beta 90.00
_cell_angle_gamma 90.00
_cell_formula_units_Z 4
_cell_length_a 18.250(4)
_cell_length_b 7.5988(16)
_cell_length_c 9.813(2)
_cell_measurement_temperature 298(2)
_cell_volume 1360.8(5)
_computing_cell_refinement 'SMART (Bruker, 2001)'
_computing_data_collection 'SMART (Bruker, 2001)'
_computing_data_reduction 'SAINT (Bruker, 2001)'
_computing_molecular_graphics 'ORTEP-II (Johnson, 1976)'
_computing_publication_material 'SHELXL-97 (Sheldrick, 1997)'
_computing_structure_refinement 'SHELXL-97 (Sheldrick, 1997)'
_computing_structure_solution 'SHELXS-97 (Sheldrick, 1990)'
_diffrn_ambient_temperature 298(2)
_diffrn_measured_fraction_theta_full 0.993
_diffrn_measured_fraction_theta_max 0.993
_diffrn_measurement_device_type 'Bruker Apex CCD Diffractometer'
_diffrn_measurement_method '\f and \w scan'
_diffrn_radiation_monochromator graphite
_diffrn_radiation_source 'fine-focus sealed tube'
_diffrn_radiation_type MoK\a
_diffrn_radiation_wavelength 0.71073
_diffrn_reflns_av_R_equivalents 0.0240
_diffrn_reflns_av_sigmaI/netI 0.0451
_diffrn_reflns_limit_h_max 20
_diffrn_reflns_limit_h_min -23
_diffrn_reflns_limit_k_max 3
_diffrn_reflns_limit_k_min -9
_diffrn_reflns_limit_l_max 11
_diffrn_reflns_limit_l_min -12
_diffrn_reflns_number 2765
_diffrn_reflns_theta_full 26.97
_diffrn_reflns_theta_max 26.97
_diffrn_reflns_theta_min 2.23
_diffrn_standards_decay_% 0
_diffrn_standards_interval_count 0
_diffrn_standards_number 0
_exptl_absorpt_coefficient_mu 4.179
_exptl_absorpt_correction_T_max 0.8506
_exptl_absorpt_correction_T_min 0.5200
_exptl_absorpt_correction_type empirical
_exptl_absorpt_process_details 'SADABS, Sheldrick 1997'
_exptl_crystal_colour red
_exptl_crystal_density_diffrn 2.797
_exptl_crystal_density_method 'not measured'
_exptl_crystal_description block
_exptl_crystal_F_000 1140
_exptl_crystal_size_max 0.18
_exptl_crystal_size_mid 0.07
_exptl_crystal_size_min 0.04
_refine_diff_density_max 0.406
_refine_diff_density_min -0.607
_refine_diff_density_rms 0.105
_refine_ls_abs_structure_details 'Flack H D (1983), Acta Cryst. A39, 876-881'
_refine_ls_abs_structure_Flack 0.03(2)
_refine_ls_extinction_method none
_refine_ls_goodness_of_fit_ref 1.020
_refine_ls_hydrogen_treatment mixed
_refine_ls_matrix_type full
_refine_ls_number_parameters 134
_refine_ls_number_reflns 1464
_refine_ls_number_restraints 9
_refine_ls_restrained_S_all 1.018
_refine_ls_R_factor_all 0.0292
_refine_ls_R_factor_gt 0.0266
_refine_ls_shift/su_max 0.001
_refine_ls_shift/su_mean 0.000
_refine_ls_structure_factor_coef Fsqd
_refine_ls_weighting_details 'calc w=1/[\s^2^(Fo^2^)+(0.0293P)^2^+0.0000P] where P=(Fo^2^+2Fc^2^)/3'
_refine_ls_weighting_scheme calc
_refine_ls_wR_factor_gt 0.0609
_refine_ls_wR_factor_ref 0.0620
_reflns_number_gt 1378
_reflns_number_total 1464
_reflns_threshold_expression >2sigma(I)
_cod_data_source_file cm7032542-file002.cif
_cod_data_source_block 2
_cod_depositor_comments
;
The following automatic conversions were performed:

'_symmetry_cell_setting' value 'Orthorhombic' changed to
'orthorhombic' according to
/home/saulius/struct/CIF-dictionaries/cif_core.dic dictionary named
'cif_core.dic' version 2.4.1 from
2010-06-29.

'_exptl_absorpt_correction_type' value 'Empirical'
changed to 'empirical' according to
/home/saulius/struct/CIF-dictionaries/cif_core.dic dictionary named
'cif_core.dic' version 2.4.1 from 2010-06-29.

Automatic conversion script
Id: cif_fix_values 1715 2011-07-08 13:25:40Z adriana 
;
_cod_original_cell_volume 1360.9(5)
_cod_original_sg_symbol_H-M Cmc2(1)
_cod_original_formula_sum 'H12 Co3 O18 S3'
_cod_database_code 4001129

loop_
_symmetry_equiv_pos_as_xyz
'x, y, z'
'-x, -y, z+1/2'
'x, -y, z+1/2'
'-x, y, z'
'x+1/2, y+1/2, z'
'-x+1/2, -y+1/2, z+1/2'
'x+1/2, -y+1/2, z+1/2'
'-x+1/2, y+1/2, z'

loop_
_atom_site_label
_atom_site_type_symbol
_atom_site_fract_x
_atom_site_fract_y
_atom_site_fract_z
_atom_site_U_iso_or_equiv
_atom_site_adp_type
_atom_site_occupancy
_atom_site_symmetry_multiplicity
_atom_site_calc_flag
_atom_site_refinement_flags
Co1 Co 0.0000 0.20147(10) 0.75454(8) 0.01070(17) Uani 1 2 d S
Co2 Co 0.08367(3) 0.53619(6) 0.53708(6) 0.01168(13) Uani 1 1 d .
S1 S 0.17127(5) 0.30560(13) 0.76484(11) 0.0111(2) Uani 1 1 d .
S2 S 0.0000 -0.18562(19) 0.93362(14) 0.0108(3) Uani 1 2 d S
O1 O 0.15881(18) 0.4213(5) 0.8822(3) 0.0213(8) Uani 1 1 d .
O2 O 0.11337(14) 0.1689(4) 0.7589(4) 0.0173(6) Uani 1 1 d .
O3 O 0.17037(16) 0.4083(4) 0.6376(3) 0.0183(7) Uani 1 1 d .
O4 O 0.24197(16) 0.2191(4) 0.7792(3) 0.0215(7) Uani 1 1 d .
H4A H 0.2713 0.2631 0.7258 0.032 Uiso 1 1 calc R
O5 O 0.0000 -0.0756(5) 0.8096(4) 0.0168(9) Uani 1 2 d S
O6 O -0.06598(17) -0.2971(4) 0.9305(3) 0.0210(7) Uani 1 1 d .
O7 O 0.0000 -0.0736(6) 1.0565(5) 0.0224(10) Uani 1 2 d S
O8 O 0.0000 0.3097(5) 0.9515(4) 0.0127(8) Uani 1 2 d SD
H8A H 0.0000 0.207(4) 0.983(7) 0.019 Uiso 1 2 d SD
O9 O 0.0000 0.4569(5) 0.6723(4) 0.0130(9) Uani 1 2 d SD
H9A H 0.0000 0.547(6) 0.722(6) 0.019 Uiso 1 2 d SD
O1W O 0.12060(18) 0.7625(4) 0.6489(3) 0.0188(7) Uani 1 1 d D
H1WA H 0.095(2) 0.823(6) 0.700(4) 0.023 Uiso 1 1 d D
H1WB H 0.132(2) 0.809(6) 0.575(3) 0.023 Uiso 1 1 d D
O2W O 0.3075(2) 0.5430(5) 0.4920(4) 0.0410(11) Uani 1 1 d D
H2WA H 0.336(2) 0.626(6) 0.519(6) 0.062 Uiso 1 1 d D
H2WB H 0.271(2) 0.536(8) 0.549(5) 0.062 Uiso 1 1 d D

loop_
_atom_site_aniso_label
_atom_site_aniso_U_11
_atom_site_aniso_U_22
_atom_site_aniso_U_33
_atom_site_aniso_U_23
_atom_site_aniso_U_13
_atom_site_aniso_U_12
Co1 0.0121(3) 0.0095(3) 0.0105(4) 0.0002(3) 0.000 0.000
Co2 0.0117(2) 0.0119(2) 0.0114(2) 0.0007(3) 0.0000(2) -0.0008(2)
S1 0.0105(4) 0.0121(4) 0.0108(4) -0.0003(4) 0.0001(4) 0.0014(4)
S2 0.0134(7) 0.0090(6) 0.0101(7) 0.0017(5) 0.000 0.000
O1 0.0164(16) 0.0282(18) 0.0192(18) -0.0104(14) 0.0070(13) -0.0038(14)
O2 0.0154(13) 0.0126(14) 0.0239(15) -0.0006(15) 0.0005(15) -0.0027(11)
O3 0.0158(16) 0.0228(17) 0.0164(15) 0.0088(14) -0.0017(12) -0.0018(13)
O4 0.0114(13) 0.0245(18) 0.0285(19) 0.0013(15) 0.0009(14) 0.0046(14)
O5 0.025(2) 0.016(2) 0.010(2) 0.0040(17) 0.000 0.000
O6 0.0230(16) 0.0190(16) 0.0211(17) 0.0105(13) -0.0091(14) -0.0096(14)
O7 0.037(2) 0.018(2) 0.012(3) -0.0035(18) 0.000 0.000
O8 0.015(2) 0.0104(18) 0.013(2) 0.0011(17) 0.000 0.000
O9 0.015(2) 0.0078(19) 0.016(2) 0.0006(17) 0.000 0.000
O1W 0.0236(18) 0.0177(15) 0.0151(16) -0.0028(13) 0.0035(13) 0.0010(14)
O2W 0.043(2) 0.036(2) 0.045(3) -0.0050(19) -0.0034(19) -0.0004(19)

loop_
_atom_type_symbol
_atom_type_description
_atom_type_scat_dispersion_real
_atom_type_scat_dispersion_imag
_atom_type_scat_source
H H 0.0000 0.0000 'International Tables Vol C Tables 4.2.6.8 and 6.1.1.4'
O O 0.0106 0.0060 'International Tables Vol C Tables 4.2.6.8 and 6.1.1.4'
S S 0.1246 0.1234 'International Tables Vol C Tables 4.2.6.8 and 6.1.1.4'
Co Co 0.3494 0.9721 'International Tables Vol C Tables 4.2.6.8 and 6.1.1.4'

loop_
_geom_angle_atom_site_label_1
_geom_angle_atom_site_label_2
_geom_angle_atom_site_label_3
_geom_angle
_geom_angle_site_symmetry_1
_geom_angle_site_symmetry_3
O2 Co1 O2 166.17(16) 4 .
O2 Co1 O8 91.59(10) 4 .
O2 Co1 O8 91.59(10) . .
O2 Co1 O9 96.74(8) 4 .
O2 Co1 O9 96.74(8) . .
O8 Co1 O9 89.52(16) . .
O2 Co1 O7 88.01(10) 4 2_554
O2 Co1 O7 88.01(10) . 2_554
O8 Co1 O7 176.50(17) . 2_554
O9 Co1 O7 93.98(16) . 2_554
O2 Co1 O5 83.11(8) 4 .
O2 Co1 O5 83.11(8) . .
O8 Co1 O5 98.68(16) . .
O9 Co1 O5 171.80(17) . .
O7 Co1 O5 77.83(16) 2_554 .
O1 Co2 O8 95.79(13) 3_564 2_564
O1 Co2 O3 85.31(11) 3_564 .
O8 Co2 O3 173.09(15) 2_564 .
O1 Co2 O9 169.80(15) 3_564 .
O8 Co2 O9 83.38(12) 2_564 .
O3 Co2 O9 96.75(12) . .
O1 Co2 O6 82.68(14) 3_564 2_554
O8 Co2 O6 99.77(15) 2_564 2_554
O3 Co2 O6 87.14(13) . 2_554
O9 Co2 O6 87.43(14) . 2_554
O1 Co2 O1W 92.43(13) 3_564 .
O8 Co2 O1W 89.21(14) 2_564 .
O3 Co2 O1W 83.92(13) . .
O9 Co2 O1W 97.72(15) . .
O6 Co2 O1W 170.14(13) 2_554 .
O4 S1 O1 109.42(19) . .
O4 S1 O3 109.35(19) . .
O1 S1 O3 110.26(19) . .
O4 S1 O2 108.63(17) . .
O1 S1 O2 109.90(19) . .
O3 S1 O2 109.26(19) . .
O6 S2 O6 109.7(3) . 4
O6 S2 O7 110.41(18) . .
O6 S2 O7 110.41(18) 4 .
O6 S2 O5 107.98(16) . .
O6 S2 O5 107.98(16) 4 .
O7 S2 O5 110.3(3) . .
S1 O1 Co2 140.5(2) . 3_565
S1 O2 Co1 128.70(17) . .
S1 O3 Co2 130.63(18) . .
S2 O5 Co1 138.8(3) . .
S2 O6 Co2 127.39(19) . 2
S2 O7 Co1 118.2(3) . 2
Co2 O8 Co2 93.32(16) 3_565 2_565
Co2 O8 Co1 125.92(12) 3_565 .
Co2 O8 Co1 125.92(12) 2_565 .
Co1 O9 Co2 120.33(13) . 4
Co1 O9 Co2 120.33(13) . .
Co2 O9 Co2 92.67(16) 4 .

loop_
_geom_bond_atom_site_label_1
_geom_bond_atom_site_label_2
_geom_bond_distance
_geom_bond_site_symmetry_2
Co1 O2 2.084(3) 4
Co1 O2 2.084(3) .
Co1 O8 2.100(4) .
Co1 O9 2.102(4) .
Co1 O7 2.173(5) 2_554
Co1 O5 2.174(4) .
Co2 O1 2.072(3) 3_564
Co2 O8 2.100(3) 2_564
Co2 O3 2.103(3) .
Co2 O9 2.111(3) .
Co2 O6 2.121(3) 2_554
Co2 O1W 2.148(3) .
S1 O4 1.455(3) .
S1 O1 1.467(3) .
S1 O3 1.473(3) .
S1 O2 1.483(3) .
S2 O6 1.473(3) .
S2 O6 1.473(3) 4
S2 O7 1.476(5) .
S2 O5 1.477(4) .
O1 Co2 2.072(3) 3_565
O6 Co2 2.121(3) 2
O7 Co1 2.173(5) 2
O8 Co2 2.100(3) 3_565
O8 Co2 2.100(3) 2_565
O9 Co2 2.111(3) 4
